data_7238445
loop_
_publ_author_name
'Tian, Jun-Mian'
'Ou-Yang, Si-Sheng'
'Zhang, Xu'
'Di, Ying-Tong'
'Jiang, Hua-Liang'
'Li, Hong-Lin'
'Dai, Wei-Xing'
'Chen, Ke-Yu'
'Liu, Mai-Li'
'Hao, Xiao-Jiang'
'Shen, Yun-Heng'
'Luo, Cheng'
'Zhang, Wei-Dong'

_publ_section_title
;
 Experimental and computational insights into the conformations of
 tunicyclin E, a new cycloheptapeptide from Psammosilene tunicoides
;
_journal_issue 3
_journal_name_full 'RSC Adv.'
_journal_page_first 1126
_journal_paper_doi 10.1039/C1RA00593F
_journal_volume 2
_journal_year 2012
_chemical_absolute_configuration unk
_chemical_formula_sum 'C35 H62 N8 O15'
_chemical_formula_weight 834.93
_space_group_IT_number 19
_space_group_name_Hall 'P 2ac 2ab'
_space_group_name_H-M_alt 'P 21 21 21'
_symmetry_cell_setting orthorhombic
_symmetry_space_group_name_Hall 'P 2ac 2ab'
_symmetry_space_group_name_H-M 'P 21 21 21'
_atom_sites_solution_hydrogens geom
_atom_sites_solution_primary direct
_atom_sites_solution_secondary difmap
_audit_creation_method SHELXL-97
_cell_angle_alpha 90.00
_cell_angle_beta 90.00
_cell_angle_gamma 90.00
_cell_formula_units_Z 4
_cell_length_a 10.798(17)
_cell_length_b 15.09(2)
_cell_length_c 27.46(4)
_cell_measurement_reflns_used 804
_cell_measurement_temperature 293(2)
_cell_measurement_theta_max 16.480
_cell_measurement_theta_min 2.435
_cell_volume 4474(11)
_computing_cell_refinement SMART
_computing_data_collection 'SMART (Bruker, 2000)'
_computing_data_reduction 'SAINT (Bruker, 2000)'
_computing_molecular_graphics 'SHELXTL (Bruker, 2000)'
_computing_publication_material SHELXTL
_computing_structure_refinement 'SHELXL-97 (Sheldrick, 1997)'
_computing_structure_solution 'SHELXS-97 (Sheldrick, 1997)'
_diffrn_ambient_temperature 293(2)
_diffrn_measured_fraction_theta_full 0.984
_diffrn_measured_fraction_theta_max 0.984
_diffrn_measurement_device_type 'Bruker SMART APEX CCD area detector'
_diffrn_measurement_method 'phi and omega scans'
_diffrn_radiation_monochromator graphite
_diffrn_radiation_source 'fine-focus sealed tube'
_diffrn_radiation_type MoK\a
_diffrn_radiation_wavelength 0.71073
_diffrn_reflns_av_R_equivalents 0.0791
_diffrn_reflns_av_sigmaI/netI 0.0837
_diffrn_reflns_limit_h_max 13
_diffrn_reflns_limit_h_min -13
_diffrn_reflns_limit_k_max 16
_diffrn_reflns_limit_k_min -18
_diffrn_reflns_limit_l_max 21
_diffrn_reflns_limit_l_min -34
_diffrn_reflns_number 17448
_diffrn_reflns_theta_full 26.49
_diffrn_reflns_theta_max 26.49
_diffrn_reflns_theta_min 1.48
_exptl_absorpt_coefficient_mu 0.097
_exptl_absorpt_correction_T_max 0.9904
_exptl_absorpt_correction_T_min 0.9808
_exptl_absorpt_correction_type multi-scan
_exptl_absorpt_process_details 'SADABS (Sheldrick, 1996)'
_exptl_crystal_colour colorless
_exptl_crystal_density_diffrn 1.240
_exptl_crystal_density_method 'not measured'
_exptl_crystal_description column
_exptl_crystal_F_000 1792
_exptl_crystal_size_max 0.20
_exptl_crystal_size_mid 0.12
_exptl_crystal_size_min 0.10
_refine_diff_density_max 0.547
_refine_diff_density_min -0.211
_refine_diff_density_rms 0.064
_refine_ls_abs_structure_details 'Flack H D (1983), Acta Cryst. A39, 876-881'
_refine_ls_abs_structure_Flack 0(10)
_refine_ls_extinction_method none
_refine_ls_goodness_of_fit_ref 1.001
_refine_ls_hydrogen_treatment mixed
_refine_ls_matrix_type full
_refine_ls_number_parameters 604
_refine_ls_number_reflns 5080
_refine_ls_number_restraints 48
_refine_ls_restrained_S_all 0.997
_refine_ls_R_factor_all 0.1705
_refine_ls_R_factor_gt 0.0810
_refine_ls_shift/su_max 0.016
_refine_ls_shift/su_mean 0.001
_refine_ls_structure_factor_coef Fsqd
_refine_ls_weighting_details 'calc w=1/[\s^2^(Fo^2^)+(0.1303P)^2^+0.0000P] where P=(Fo^2^+2Fc^2^)/3'
_refine_ls_weighting_scheme calc
_refine_ls_wR_factor_gt 0.1884
_refine_ls_wR_factor_ref 0.2354
_reflns_number_gt 2491
_reflns_number_total 5080
_reflns_threshold_expression >2sigma(I)
_cod_data_source_file c1ra00593f.txt
_cod_data_source_block f80122c
_cod_depositor_comments
;
The following automatic conversions were performed:

data name '_atom_site_symetry_multiplicity' was replaced with
'_atom_site_symmetry_multiplicity' as specified in the replacement
file
'/home/saulius/struct/COD-crude-data/automatic-downloads/DataCite-retrospective/RSC/depositions/lib/lists/replacement-tags.lst'.

Automatic conversion script
Id: cif_correct_tags 6909 2019-04-08 15:41:33Z antanas 

The following automatic conversions were performed:

data item '_symmetry_cell_setting' value 'Orthorhombic' was changed
to 'orthorhombic' in accordance with the
/home/saulius/struct/COD-crude-data/automatic-downloads/DataCite-retrospective/RSC/depositions/lib/dictionaries/cif_core.dic
dictionary named 'cif_core.dic' version 2.4.2 last updated on
2011-04-26.

Automatic conversion script
Id: cif_fix_values 6909 2019-04-08 15:41:33Z antanas 
;
_cod_original_cell_volume 4473(12)
_cod_database_code 7238445

loop_
_symmetry_equiv_pos_as_xyz
'x, y, z'
'-x+1/2, -y, z+1/2'
'x+1/2, -y+1/2, -z'
'-x, y+1/2, -z+1/2'

loop_
_atom_site_label
_atom_site_type_symbol
_atom_site_fract_x
_atom_site_fract_y
_atom_site_fract_z
_atom_site_U_iso_or_equiv
_atom_site_adp_type
_atom_site_occupancy
_atom_site_symmetry_multiplicity
_atom_site_calc_flag
_atom_site_refinement_flags
O1 O 0.33440(8) 0.09921(6) 0.53352(4) 0.0654(3) Uani 1 1 d .
O2 O 0.33510(9) 0.34247(7) 0.46446(5) 0.0981(4) Uani 1 1 d .
O3 O 0.47954(12) 0.47386(12) 0.35589(4) 0.1266(6) Uani 1 1 d .
O4 O 0.62516(11) 0.26106(6) 0.32100(3) 0.0746(4) Uani 1 1 d .
O5 O 0.77402(10) 0.19715(9) 0.22765(4) 0.0977(4) Uani 1 1 d .
O6 O 0.73821(16) -0.06839(8) 0.29856(5) 0.1336(6) Uani 1 1 d .
O7 O 0.46478(9) 0.05954(8) 0.38094(3) 0.0773(4) Uani 1 1 d .
O8 O 0.67361(9) 0.29627(6) 0.53827(4) 0.0712(3) Uani 1 1 d .
H8X H 0.7162 0.2513 0.5374 0.107 Uiso 1 1 calc R
O9 O 0.68647(11) 0.19842(6) 0.41127(3) 0.0736(3) Uani 1 1 d .
H9X H 0.6444 0.2157 0.3883 0.110 Uiso 1 1 calc R
N1 N 0.56571(10) 0.01840(6) 0.44895(4) 0.0517(3) Uani 1 1 d .
N2 N 0.48293(9) 0.17297(6) 0.49236(3) 0.0453(3) Uani 1 1 d D
H2Z H 0.5264(9) 0.1717(7) 0.4661(3) 0.052(3) Uiso 1 1 d D
N3 N 0.53191(9) 0.38409(6) 0.46987(3) 0.0463(3) Uani 1 1 d D
H3Z H 0.6012(7) 0.3774(6) 0.4816(3) 0.031(3) Uiso 1 1 d D
N4 N 0.66158(11) 0.41548(7) 0.37744(3) 0.0590(4) Uani 1 1 d D
H4Z H 0.7137(9) 0.4022(7) 0.4006(3) 0.069(4) Uiso 1 1 d D
N5 N 0.62722(13) 0.34619(9) 0.25341(4) 0.0765(4) Uani 1 1 d D
H5Z H 0.6693(7) 0.3877(3) 0.2393(3) 0.079(4) Uiso 1 1 d D
N6 N 0.60129(12) 0.11365(9) 0.23152(4) 0.0794(4) Uani 1 1 d D
H6Z H 0.5260(4) 0.1006(3) 0.2386(2) 0.103(5) Uiso 1 1 d D
N7 N 0.66398(11) 0.06318(7) 0.32393(4) 0.0661(4) Uani 1 1 d D
H7Z H 0.6261(10) 0.1113(5) 0.3199(3) 0.082(4) Uiso 1 1 d D
N8 N 0.52652(13) 0.58316(10) 0.59052(4) 0.0952(5) Uani 1 1 d .
H8Z H 0.5359 0.5742 0.6212 0.114 Uiso 1 1 calc R
C1 C 0.45234(13) 0.01424(8) 0.47794(5) 0.0574(4) Uani 1 1 d .
H1 H 0.3831 -0.0058 0.4576 0.069 Uiso 1 1 calc R
C2 C 0.48483(16) -0.05667(9) 0.51529(7) 0.0903(6) Uani 1 1 d .
H2A H 0.4397 -0.0473 0.5454 0.108 Uiso 1 1 calc R
H2B H 0.4656 -0.1153 0.5029 0.108 Uiso 1 1 calc R
C3 C 0.6170(2) -0.04671(15) 0.52293(8) 0.1356(8) Uani 1 1 d .
H3A H 0.6524 -0.1016 0.5350 0.163 Uiso 1 1 calc R
H3B H 0.6332 -0.0002 0.5465 0.163 Uiso 1 1 calc R
C4 C 0.67267(15) -0.02299(11) 0.47416(5) 0.0767(5) Uani 1 1 d .
H4A H 0.7407 0.0185 0.4777 0.092 Uiso 1 1 calc R
H4B H 0.7015 -0.0753 0.4570 0.092 Uiso 1 1 calc R
C5 C 0.41849(12) 0.09959(8) 0.50359(4) 0.0472(4) Uani 1 1 d .
C6 C 0.46029(12) 0.25685(7) 0.51784(4) 0.0463(4) Uani 1 1 d .
H6 H 0.3821 0.2488 0.5354 0.056 Uiso 1 1 calc R
C7 C 0.55757(12) 0.27571(9) 0.55667(5) 0.0569(4) Uani 1 1 d .
H7A H 0.5292 0.3247 0.5766 0.068 Uiso 1 1 calc R
H7B H 0.5650 0.2241 0.5776 0.068 Uiso 1 1 calc R
C8 C 0.43728(11) 0.33095(8) 0.48174(4) 0.0455(4) Uani 1 1 d .
C9 C 0.51610(12) 0.46329(8) 0.44042(4) 0.0446(4) Uani 1 1 d .
H9 H 0.4285 0.4802 0.4419 0.054 Uiso 1 1 calc R
C10 C 0.59202(12) 0.54008(8) 0.46156(4) 0.0503(4) Uani 1 1 d .
H10A H 0.6780 0.5218 0.4638 0.060 Uiso 1 1 calc R
H10B H 0.5880 0.5898 0.4392 0.060 Uiso 1 1 calc R
C11 C 0.54931(13) 0.57050(8) 0.51114(5) 0.0546(4) Uani 1 1 d .
C12 C 0.45830(12) 0.63639(8) 0.51978(5) 0.0546(4) Uani 1 1 d .
C13 C 0.38608(14) 0.68932(8) 0.49076(6) 0.0663(5) Uani 1 1 d .
H13 H 0.3922 0.6862 0.4570 0.080 Uiso 1 1 calc R
C14 C 0.30287(18) 0.74826(11) 0.51280(8) 0.1043(8) Uani 1 1 d .
H14 H 0.2541 0.7849 0.4935 0.125 Uiso 1 1 calc R
C15 C 0.29275(19) 0.75241(12) 0.56193(8) 0.1181(8) Uani 1 1 d .
H15 H 0.2353 0.7910 0.5756 0.142 Uiso 1 1 calc R
C16 C 0.36415(18) 0.70180(12) 0.59195(7) 0.1048(7) Uani 1 1 d .
H16 H 0.3579 0.7061 0.6257 0.126 Uiso 1 1 calc R
C17 C 0.44547(16) 0.64433(10) 0.57032(5) 0.0733(5) Uani 1 1 d .
C18 C 0.58794(16) 0.54016(12) 0.55543(5) 0.0820(6) Uani 1 1 d .
H18 H 0.6475 0.4965 0.5604 0.098 Uiso 1 1 calc R
C19 C 0.54925(15) 0.44965(9) 0.38738(4) 0.0627(5) Uani 1 1 d .
C20 C 0.70805(15) 0.41073(10) 0.32727(4) 0.0671(5) Uani 1 1 d .
H20 H 0.6855 0.4657 0.3104 0.081 Uiso 1 1 calc R
C21 C 0.84835(15) 0.40210(11) 0.32684(5) 0.0838(6) Uani 1 1 d .
H21A H 0.8707 0.3480 0.3438 0.101 Uiso 1 1 calc R
H21B H 0.8754 0.3960 0.2933 0.101 Uiso 1 1 calc RD
C22 C 0.9178(2) 0.47771(14) 0.34954(6) 0.1220(8) Uani 1 1 d .
H22 H 0.8984 0.4791 0.3844 0.146 Uiso 1 1 calc R
C23 C 1.0570(2) 0.4577(2) 0.34361(10) 0.1901(13) Uani 1 1 d .
H23A H 1.0685 0.3952 0.3388 0.285 Uiso 1 1 calc R
H23B H 1.1004 0.4761 0.3724 0.285 Uiso 1 1 calc R
H23C H 1.0886 0.4894 0.3160 0.285 Uiso 1 1 calc R
C24 C 0.8893(4) 0.56720(15) 0.32836(11) 0.1974(16) Uani 1 1 d .
H24A H 0.8982 0.5650 0.2936 0.296 Uiso 1 1 calc R
H24B H 0.9456 0.6103 0.3415 0.296 Uiso 1 1 calc R
H24C H 0.8059 0.5835 0.3365 0.296 Uiso 1 1 calc R
C25 C 0.64788(15) 0.33339(10) 0.30076(4) 0.0631(5) Uani 1 1 d D
C26 C 0.57588(15) 0.27375(10) 0.22383(5) 0.0723(5) Uani 1 1 d .
H26 H 0.4943 0.2585 0.2370 0.087 Uiso 1 1 calc R
C27 C 0.55809(19) 0.30701(15) 0.17088(5) 0.1021(7) Uani 1 1 d .
H27 H 0.5157 0.3644 0.1727 0.123 Uiso 1 1 calc R
C28 C 0.4747(2) 0.24525(18) 0.14344(7) 0.1446(11) Uani 1 1 d .
H28A H 0.4622 0.2675 0.1110 0.217 Uiso 1 1 calc R
H28B H 0.3964 0.2412 0.1598 0.217 Uiso 1 1 calc R
H28C H 0.5121 0.1876 0.1419 0.217 Uiso 1 1 calc R
C29 C 0.6768(2) 0.32171(17) 0.14399(6) 0.1242(9) Uani 1 1 d .
H29A H 0.7212 0.2668 0.1416 0.186 Uiso 1 1 calc R
H29B H 0.7263 0.3643 0.1612 0.186 Uiso 1 1 calc R
H29C H 0.6591 0.3435 0.1119 0.186 Uiso 1 1 calc R
C30 C 0.65888(15) 0.19260(11) 0.22829(4) 0.0721(5) Uani 1 1 d .
C31 C 0.66470(18) 0.03135(11) 0.23759(5) 0.0878(6) Uani 1 1 d .
H31A H 0.7428 0.0348 0.2202 0.105 Uiso 1 1 calc R
H31B H 0.6158 -0.0148 0.2222 0.105 Uiso 1 1 calc R
C32 C 0.69142(16) 0.00331(11) 0.28969(5) 0.0775(5) Uani 1 1 d .
C33 C 0.68746(13) 0.04931(9) 0.37500(4) 0.0579(4) Uani 1 1 d D
H33 H 0.7347 -0.0056 0.3794 0.070 Uiso 1 1 calc R
C34 C 0.75995(13) 0.12662(9) 0.39630(5) 0.0637(5) Uani 1 1 d .
H34A H 0.8071 0.1055 0.4240 0.076 Uiso 1 1 calc R
H34B H 0.8185 0.1474 0.3721 0.076 Uiso 1 1 calc R
C35 C 0.56239(13) 0.04123(8) 0.40130(5) 0.0563(4) Uani 1 1 d .
O10 O 0.35480(15) 0.02846(9) 0.28820(5) 0.1430(6) Uani 1 1 d D
H10X H 0.4256(3) 0.0080(2) 0.28595(17) 0.215 Uiso 1 1 d D
H10Y H 0.3254(4) 0.0613(4) 0.31016(13) 0.215 Uiso 1 1 d D
O11 O 0.96667(19) 0.32807(13) 0.20825(8) 0.2061(10) Uani 1 1 d D
H11X H 0.9413(4) 0.2790(3) 0.2180(4) 0.309 Uiso 1 1 d D
H11Y H 0.9612(5) 0.3782(3) 0.22123(16) 0.309 Uiso 1 1 d D
O12 O 0.5889(2) 0.49624(19) 0.69020(6) 0.2382(12) Uani 1 1 d D
H12X H 0.5362(5) 0.4562(3) 0.6864(4) 0.357 Uiso 1 1 d D
H12Y H 0.6489(4) 0.5024(6) 0.7086(2) 0.357 Uiso 1 1 d D
O13 O 0.8043(2) -0.21406(12) 0.24762(9) 0.2222(11) Uani 1 1 d D
H13X H 0.8713(3) -0.1920(5) 0.2553(3) 0.333 Uiso 1 1 d D
H13Y H 0.7773(4) -0.2258(3) 0.21974(11) 0.333 Uiso 1 1 d D
O14 O 0.97618(17) 0.16234(19) 0.29350(8) 0.2172(11) Uani 1 1 d D
H14X H 0.9056(4) 0.166(2) 0.2819(4) 0.326 Uiso 1 1 d D
H14Y H 1.0460(4) 0.1814(3) 0.2874(4) 0.326 Uiso 1 1 d D
O15 O 0.3148(3) 0.26664(19) 0.34925(12) 0.2197(19) Uani 0.50 1 d PD
H15X H 0.3297(8) 0.3186(3) 0.3437(2) 0.330 Uiso 0.50 1 d PD
H15Y H 0.3252(8) 0.2153(3) 0.3414(2) 0.330 Uiso 0.50 1 d PD
O16 O 0.3468(6) 0.1386(2) 0.23202(17) 0.281(2) Uani 0.50 1 d PDU
H16X H 0.3245(7) 0.0862(3) 0.23127(14) 0.422 Uiso 0.50 1 d PD
H16Y H 0.3565(4) 0.1756(3) 0.2541(2) 0.422 Uiso 0.50 1 d PD

loop_
_atom_site_aniso_label
_atom_site_aniso_U_11
_atom_site_aniso_U_22
_atom_site_aniso_U_33
_atom_site_aniso_U_23
_atom_site_aniso_U_13
_atom_site_aniso_U_12
O1 0.0546(5) 0.0620(5) 0.0796(6) 0.0033(5) 0.0256(5) -0.0059(5)
O2 0.0521(6) 0.0782(6) 0.1642(10) 0.0412(7) -0.0403(7) -0.0168(5)
O3 0.0915(8) 0.2417(14) 0.0465(5) 0.0270(8) -0.0154(6) 0.0508(9)
O4 0.1021(8) 0.0838(6) 0.0378(4) -0.0046(5) -0.0001(5) -0.0066(6)
O5 0.0620(7) 0.1452(9) 0.0859(7) -0.0214(7) 0.0150(6) -0.0075(7)
O6 0.1975(14) 0.1103(8) 0.0931(8) -0.0410(6) -0.0301(9) 0.0599(9)
O7 0.0467(5) 0.1227(8) 0.0624(5) -0.0226(5) -0.0121(5) 0.0051(6)
O8 0.0519(6) 0.0855(6) 0.0762(6) 0.0119(5) 0.0018(5) 0.0122(5)
O9 0.1030(8) 0.0697(5) 0.0482(5) -0.0112(4) 0.0013(6) -0.0186(6)
N1 0.0475(6) 0.0493(5) 0.0583(6) -0.0066(5) 0.0076(6) 0.0030(5)
N2 0.0418(6) 0.0443(5) 0.0499(5) -0.0008(5) 0.0136(5) -0.0011(5)
N3 0.0379(5) 0.0577(6) 0.0432(5) 0.0087(5) -0.0063(5) -0.0014(5)
N4 0.0712(7) 0.0724(6) 0.0333(5) -0.0028(5) -0.0025(6) 0.0182(6)
N5 0.0778(9) 0.1056(9) 0.0462(6) -0.0069(7) -0.0046(6) -0.0066(8)
N6 0.0752(8) 0.1096(9) 0.0533(6) -0.0212(6) -0.0173(6) -0.0038(8)
N7 0.0661(7) 0.0783(7) 0.0540(6) -0.0240(6) 0.0089(6) 0.0017(6)
N8 0.0965(10) 0.1495(12) 0.0396(6) -0.0133(7) 0.0031(7) -0.0298(10)
C1 0.0473(8) 0.0484(6) 0.0766(8) -0.0128(7) 0.0135(7) -0.0126(6)
C2 0.1068(12) 0.0486(8) 0.1155(12) 0.0087(9) 0.0465(10) 0.0091(8)
C3 0.1393(16) 0.1526(14) 0.1150(14) 0.0629(12) 0.0378(13) 0.0693(13)
C4 0.0699(10) 0.0857(9) 0.0744(9) 0.0069(8) 0.0028(9) 0.0092(9)
C5 0.0440(7) 0.0465(6) 0.0513(7) 0.0044(6) 0.0043(6) -0.0009(6)
C6 0.0446(7) 0.0400(6) 0.0543(7) -0.0024(6) 0.0122(6) 0.0002(6)
C7 0.0437(8) 0.0721(8) 0.0547(7) 0.0166(7) 0.0097(7) 0.0051(7)
C8 0.0310(6) 0.0513(6) 0.0544(7) -0.0032(6) -0.0071(6) 0.0021(6)
C9 0.0403(7) 0.0474(6) 0.0461(6) 0.0048(6) -0.0008(6) 0.0030(6)
C10 0.0511(8) 0.0500(6) 0.0499(7) 0.0066(6) 0.0084(6) 0.0042(6)
C11 0.0526(8) 0.0566(7) 0.0545(7) -0.0014(6) 0.0008(7) 0.0027(7)
C12 0.0506(8) 0.0485(6) 0.0646(7) -0.0035(6) 0.0038(7) -0.0124(6)
C13 0.0619(9) 0.0439(6) 0.0930(10) 0.0053(7) 0.0161(8) 0.0018(7)
C14 0.0979(13) 0.0516(7) 0.1635(18) 0.0121(11) 0.0304(14) 0.0106(9)
C15 0.1261(15) 0.0778(10) 0.1502(15) -0.0099(11) 0.0772(12) -0.0035(11)
C16 0.1081(13) 0.1106(12) 0.0958(11) -0.0411(10) 0.0503(10) -0.0312(11)
C17 0.0679(10) 0.0858(9) 0.0662(8) -0.0190(8) 0.0181(8) -0.0174(8)
C18 0.0681(10) 0.1218(12) 0.0562(8) 0.0118(9) -0.0017(8) 0.0040(10)
C19 0.0742(10) 0.0708(8) 0.0431(7) 0.0096(6) -0.0107(7) 0.0030(8)
C20 0.0885(10) 0.0768(8) 0.0361(6) -0.0005(7) 0.0088(7) 0.0053(9)
C21 0.0809(11) 0.1139(12) 0.0566(8) -0.0071(9) 0.0185(8) -0.0074(11)
C22 0.1374(15) 0.1717(16) 0.0569(9) -0.0259(11) 0.0237(11) -0.0758(13)
C23 0.1094(16) 0.325(3) 0.1361(19) -0.042(2) 0.0179(16) -0.1060(18)
C24 0.303(4) 0.1248(16) 0.165(2) -0.0293(18) 0.011(3) -0.076(2)
C25 0.0770(10) 0.0824(9) 0.0300(6) -0.0056(7) 0.0023(7) 0.0014(8)
C26 0.0580(9) 0.1099(11) 0.0490(7) -0.0049(8) -0.0046(8) -0.0001(9)
C27 0.1094(14) 0.1474(15) 0.0495(8) -0.0106(10) -0.0144(10) 0.0018(14)
C28 0.1321(18) 0.210(2) 0.0920(12) -0.0253(16) -0.0515(12) -0.0012(18)
C29 0.1292(17) 0.201(2) 0.0428(8) 0.0096(12) -0.0043(11) -0.0136(17)
C30 0.0652(9) 0.1255(11) 0.0258(5) -0.0183(7) 0.0015(7) -0.0040(10)
C31 0.0931(12) 0.1017(10) 0.0687(9) -0.0352(8) -0.0074(9) 0.0092(10)
C32 0.0778(11) 0.0945(10) 0.0601(8) -0.0277(8) -0.0030(8) 0.0035(10)
C33 0.0523(8) 0.0761(8) 0.0454(6) -0.0163(7) -0.0031(7) -0.0006(7)
C34 0.0567(9) 0.0846(9) 0.0498(7) -0.0045(7) -0.0045(7) -0.0127(8)
C35 0.0576(8) 0.0556(7) 0.0557(7) -0.0185(6) -0.0007(7) -0.0022(7)
O10 0.1711(13) 0.1558(10) 0.1021(8) -0.0557(8) -0.0554(8) 0.0548(10)
O11 0.1597(15) 0.2590(19) 0.1995(16) -0.0710(16) 0.0543(14) -0.0619(16)
O12 0.244(2) 0.375(3) 0.0960(11) 0.0460(16) 0.0115(14) -0.074(2)
O13 0.237(2) 0.1737(14) 0.256(2) -0.0580(15) 0.009(2) 0.0717(15)
O14 0.1463(16) 0.315(3) 0.1900(17) 0.022(2) 0.0241(16) 0.0304(18)
O15 0.103(2) 0.430(5) 0.127(2) -0.117(3) 0.0073(19) -0.083(3)
O16 0.272(4) 0.270(4) 0.303(4) 0.019(4) -0.004(4) -0.012(3)

loop_
_atom_type_symbol
_atom_type_description
_atom_type_scat_dispersion_real
_atom_type_scat_dispersion_imag
_atom_type_scat_source
C C 0.0033 0.0000 'International Tables Vol C Tables 4.2.6.8 and 6.1.1.4'
H H 0.0000 0.0000 'International Tables Vol C Tables 4.2.6.8 and 6.1.1.4'
N N 0.0061 0.0000 'International Tables Vol C Tables 4.2.6.8 and 6.1.1.4'
O O 0.0106 0.0000 'International Tables Vol C Tables 4.2.6.8 and 6.1.1.4'

loop_
_geom_angle_atom_site_label_1
_geom_angle_atom_site_label_2
_geom_angle_atom_site_label_3
_geom_angle
C7 O8 H8X 109.5
C34 O9 H9X 109.5
C35 N1 C1 121.02(13)
C35 N1 C4 125.34(12)
C1 N1 C4 112.31(15)
C5 N2 C6 121.01(13)
C5 N2 H2Z 117.2(7)
C6 N2 H2Z 120.7(7)
C8 N3 C9 122.56(12)
C8 N3 H3Z 121.7(6)
C9 N3 H3Z 115.3(6)
C19 N4 C20 121.14(11)
C19 N4 H4Z 121.4(6)
C20 N4 H4Z 116.9(6)
C25 N5 C26 119.62(14)
C25 N5 H5Z 117.0(5)
C26 N5 H5Z 119.2(5)
C30 N6 C31 123.74(17)
C30 N6 H6Z 130.9(4)
C31 N6 H6Z 103.2(4)
C32 N7 C33 123.19(14)
C32 N7 H7Z 126.7(6)
C33 N7 H7Z 109.9(6)
C18 N8 C17 110.32(15)
C18 N8 H8Z 124.8
C17 N8 H8Z 124.8
N1 C1 C5 114.80(11)
N1 C1 C2 101.78(13)
C5 C1 C2 109.88(16)
N1 C1 H1 110.0
C5 C1 H1 110.0
C2 C1 H1 110.0
C3 C2 C1 104.55(14)
C3 C2 H2A 110.8
C1 C2 H2A 110.8
C3 C2 H2B 110.8
C1 C2 H2B 110.8
H2A C2 H2B 108.9
C2 C3 C4 106.72(17)
C2 C3 H3A 110.4
C4 C3 H3A 110.4
C2 C3 H3B 110.4
C4 C3 H3B 110.4
H3A C3 H3B 108.6
N1 C4 C3 101.75(16)
N1 C4 H4A 111.4
C3 C4 H4A 111.4
N1 C4 H4B 111.4
C3 C4 H4B 111.4
H4A C4 H4B 109.3
O1 C5 N2 122.82(12)
O1 C5 C1 119.18(12)
N2 C5 C1 118.00(14)
N2 C6 C8 110.61(14)
N2 C6 C7 112.34(12)
C8 C6 C7 115.67(12)
N2 C6 H6 105.8
C8 C6 H6 105.8
C7 C6 H6 105.8
O8 C7 C6 114.21(15)
O8 C7 H7A 108.7
C6 C7 H7A 108.7
O8 C7 H7B 108.7
C6 C7 H7B 108.7
H7A C7 H7B 107.6
O2 C8 N3 120.85(14)
O2 C8 C6 120.72(12)
N3 C8 C6 118.43(13)
N3 C9 C19 113.32(12)
N3 C9 C10 110.35(13)
C19 C9 C10 109.91(11)
N3 C9 H9 107.7
C19 C9 H9 107.7
C10 C9 H9 107.7
C11 C10 C9 114.08(12)
C11 C10 H10A 108.7
C9 C10 H10A 108.7
C11 C10 H10B 108.7
C9 C10 H10B 108.7
H10A C10 H10B 107.6
C18 C11 C12 107.34(14)
C18 C11 C10 127.49(15)
C12 C11 C10 125.17(12)
C13 C12 C17 118.03(15)
C13 C12 C11 134.85(15)
C17 C12 C11 107.12(12)
C12 C13 C14 118.89(18)
C12 C13 H13 120.6
C14 C13 H13 120.6
C15 C14 C13 120.72(18)
C15 C14 H14 119.6
C13 C14 H14 119.6
C14 C15 C16 122.06(19)
C14 C15 H15 119.0
C16 C15 H15 119.0
C15 C16 C17 117.1(2)
C15 C16 H16 121.5
C17 C16 H16 121.5
C16 C17 N8 130.70(17)
C16 C17 C12 123.20(15)
N8 C17 C12 106.08(14)
N8 C18 C11 109.13(18)
N8 C18 H18 125.4
C11 C18 H18 125.4
O3 C19 N4 122.29(15)
O3 C19 C9 120.15(16)
N4 C19 C9 117.41(11)
N4 C20 C21 110.61(12)
N4 C20 C25 109.91(13)
C21 C20 C25 110.87(14)
N4 C20 H20 108.5
C21 C20 H20 108.5
C25 C20 H20 108.5
C22 C21 C20 115.44(16)
C22 C21 H21A 108.4
C20 C21 H21A 108.4
C22 C21 H21B 108.4
C20 C21 H21B 108.4
H21A C21 H21B 107.5
C21 C22 C24 114.8(2)
C21 C22 C23 107.1(2)
C24 C22 C23 109.6(2)
C21 C22 H22 108.4
C24 C22 H22 108.4
C23 C22 H22 108.4
C22 C23 H23A 109.5
C22 C23 H23B 109.5
H23A C23 H23B 109.5
C22 C23 H23C 109.5
H23A C23 H23C 109.5
H23B C23 H23C 109.5
C22 C24 H24A 109.5
C22 C24 H24B 109.5
H24A C24 H24B 109.5
C22 C24 H24C 109.5
H24A C24 H24C 109.5
H24B C24 H24C 109.5
O4 C25 N5 121.84(14)
O4 C25 C20 122.77(14)
N5 C25 C20 115.28(14)
N5 C26 C30 109.36(16)
N5 C26 C27 108.92(16)
C30 C26 C27 114.13(13)
N5 C26 H26 108.1
C30 C26 H26 108.1
C27 C26 H26 108.1
C29 C27 C28 111.02(18)
C29 C27 C26 113.88(17)
C28 C27 C26 110.17(18)
C29 C27 H27 107.1
C28 C27 H27 107.1
C26 C27 H27 107.1
C27 C28 H28A 109.5
C27 C28 H28B 109.5
H28A C28 H28B 109.5
C27 C28 H28C 109.5
H28A C28 H28C 109.5
H28B C28 H28C 109.5
C27 C29 H29A 109.5
C27 C29 H29B 109.5
H29A C29 H29B 109.5
C27 C29 H29C 109.5
H29A C29 H29C 109.5
H29B C29 H29C 109.5
O5 C30 N6 120.71(16)
O5 C30 C26 122.84(16)
N6 C30 C26 116.41(17)
N6 C31 C32 116.30(13)
N6 C31 H31A 108.2
C32 C31 H31A 108.2
N6 C31 H31B 108.2
C32 C31 H31B 108.2
H31A C31 H31B 107.4
O6 C32 N7 123.44(16)
O6 C32 C31 120.93(14)
N7 C32 C31 115.59(16)
N7 C33 C34 110.69(12)
N7 C33 C35 108.32(13)
C34 C33 C35 109.42(13)
N7 C33 H33 109.5
C34 C33 H33 109.5
C35 C33 H33 109.5
O9 C34 C33 114.40(16)
O9 C34 H34A 108.7
C33 C34 H34A 108.7
O9 C34 H34B 108.7
C33 C34 H34B 108.7
H34A C34 H34B 107.6
O7 C35 N1 121.42(13)
O7 C35 C33 121.62(15)
N1 C35 C33 116.82(13)
H10X O10 H10Y 128.4(5)
H11X O11 H11Y 129.9(7)
H12X O12 H12Y 133.7(9)
H13X O13 H13Y 128.6(7)
H14X O14 H14Y 138.1(16)
H15X O15 H15Y 147.2(8)
H16X O16 H16Y 134.3(8)

loop_
_geom_bond_atom_site_label_1
_geom_bond_atom_site_label_2
_geom_bond_distance
O1 C5 1.225(2)
O2 C8 1.214(2)
O3 C19 1.203(2)
O4 C25 1.249(2)
O5 C30 1.245(3)
O6 C32 1.218(3)
O7 C35 1.225(2)
O8 C7 1.386(2)
O8 H8X 0.8200
O9 C34 1.404(2)
O9 H9X 0.8200
N1 C35 1.354(3)
N1 C1 1.462(2)
N1 C4 1.484(2)
N2 C5 1.344(2)
N2 C6 1.467(2)
N2 H2Z 0.860(8)
N3 C8 1.339(2)
N3 C9 1.453(2)
N3 H3Z 0.821(8)
N4 C19 1.346(3)
N4 C20 1.468(3)
N4 H4Z 0.873(9)
N5 C25 1.333(3)
N5 C26 1.470(2)
N5 H5Z 0.866(6)
N6 C30 1.347(3)
N6 C31 1.428(3)
N6 H6Z 0.858(5)
N7 C32 1.337(2)
N7 C33 1.440(3)
N7 H7Z 0.841(8)
N8 C18 1.338(2)
N8 C17 1.388(3)
N8 H8Z 0.8600
C1 C5 1.513(2)
C1 C2 1.523(3)
C1 H1 0.9800
C2 C3 1.451(4)
C2 H2A 0.9700
C2 H2B 0.9700
C3 C4 1.511(3)
C3 H3A 0.9700
C3 H3B 0.9700
C4 H4A 0.9700
C4 H4B 0.9700
C6 C8 1.515(2)
C6 C7 1.523(2)
C6 H6 0.9800
C7 H7A 0.9700
C7 H7B 0.9700
C9 C19 1.513(3)
C9 C10 1.533(2)
C9 H9 0.9800
C10 C11 1.509(3)
C10 H10A 0.9700
C10 H10B 0.9700
C11 C18 1.365(3)
C11 C12 1.418(2)
C12 C13 1.371(2)
C12 C17 1.400(3)
C13 C14 1.402(3)
C13 H13 0.9300
C14 C15 1.355(4)
C14 H14 0.9300
C15 C16 1.363(3)
C15 H15 0.9300
C16 C17 1.370(3)
C16 H16 0.9300
C18 H18 0.9300
C20 C21 1.521(3)
C20 C25 1.521(3)
C20 H20 0.9800
C21 C22 1.501(3)
C21 H21A 0.9700
C21 H21B 0.9700
C22 C24 1.502(4)
C22 C23 1.541(4)
C22 H22 0.9800
C23 H23A 0.9599
C23 H23B 0.9599
C23 H23C 0.9599
C24 H24A 0.9599
C24 H24B 0.9599
C24 H24C 0.9599
C26 C30 1.522(3)
C26 C27 1.550(3)
C26 H26 0.9800
C27 C29 1.496(3)
C27 C28 1.499(3)
C27 H27 0.9800
C28 H28A 0.9599
C28 H28B 0.9599
C28 H28C 0.9599
C29 H29A 0.9599
C29 H29B 0.9599
C29 H29C 0.9599
C31 C32 1.519(3)
C31 H31A 0.9700
C31 H31B 0.9700
C33 C34 1.521(2)
C33 C35 1.536(3)
C33 H33 0.9800
C34 H34A 0.9700
C34 H34B 0.9700
O10 H10X 0.827(4)
O10 H10Y 0.843(5)
O11 H11X 0.834(6)
O11 H11Y 0.838(5)
O12 H12X 0.836(6)
O12 H12Y 0.827(6)
O13 H13X 0.824(5)
O13 H13Y 0.838(4)
O14 H14X 0.827(7)
O14 H14Y 0.824(5)
O15 H15X 0.815(5)
O15 H15Y 0.812(5)
O16 H16X 0.826(6)
O16 H16Y 0.831(6)

loop_
_geom_hbond_atom_site_label_D
_geom_hbond_atom_site_label_H
_geom_hbond_atom_site_label_A
_geom_hbond_distance_DH
_geom_hbond_distance_HA
_geom_hbond_distance_DA
_geom_hbond_angle_DHA
_geom_hbond_site_symmetry_A
O9 H9X O4 0.82 1.98 2.734(4) 152.3 .
N2 H2Z O9 0.860(8) 2.327(9) 3.152(4) 160.6(9) .
N3 H3Z O8 0.821(8) 2.128(9) 2.761(3) 133.9(8) .
N8 H8Z O12 0.86 2.30 3.108(4) 156.4 .
N6 H6Z O10 0.858(5) 2.542(6) 3.340(4) 155.2(5) .
N6 H6Z O16 0.858(5) 2.027(8) 2.774(8) 145.0(5) .
N7 H7Z O4 0.841(8) 2.260(8) 3.016(5) 149.7(9) .
C26 H26 O16 0.98 2.41 3.214(7) 138.5 .
C28 H28B O16 0.96 2.57 3.227(6) 125.7 .
C29 H29A O5 0.96 2.65 3.148(4) 113.0 .
O10 H10X N6 0.827(4) 2.893(5) 3.340(4) 116.0(3) .
O10 H10Y O7 0.843(5) 2.458(5) 2.849(4) 109.2(4) .
O11 H11X O5 0.834(6) 2.204(5) 2.918(4) 143.7(5) .
O16 H16X O10 0.826(6) 1.820(5) 2.268(5) 112.6(5) .
O14 H14X O5 0.827(7) 2.113(11) 2.883(4) 154.7(14) .
C10 H10A O1 0.97 2.49 3.359(4) 149.3 3_556
O8 H8X O2 0.82 1.91 2.725(3) 172.0 3_556
O12 H12Y O10 0.827(6) 2.273(6) 2.956(5) 140.1(6) 3_556
N3 H3Z O1 0.821(8) 2.576(8) 3.277(5) 144.1(8) 3_556
N4 H4Z O1 0.873(9) 2.229(9) 3.084(4) 166.1(10) 3_556
N5 H5Z O10 0.866(6) 2.268(6) 2.984(4) 140.1(6) 4_655
C24 H24C O16 0.96 2.63 3.226(8) 120.2 4_655
O12 H12X O14 0.836(6) 1.981(6) 2.721(5) 147.0(8) 3_456
O11 H11Y O12 0.838(5) 2.147(6) 2.762(5) 130.2(4) 2_664
O13 H13Y O15 0.838(4) 2.142(5) 2.968(5) 168.7(5) 4_645
C31 H31B O3 0.97 2.39 3.125(4) 132.6 4_645
O14 H14Y O13 0.824(5) 2.455(7) 3.221(4) 154.9(7) 4_755
O13 H13X O11 0.824(5) 2.039(6) 2.827(5) 159.9(7) 4_745

loop_
_geom_torsion_atom_site_label_1
_geom_torsion_atom_site_label_2
_geom_torsion_atom_site_label_3
_geom_torsion_atom_site_label_4
_geom_torsion
C35 N1 C1 C5 -90.81(15)
C4 N1 C1 C5 101.67(15)
C35 N1 C1 C2 150.57(12)
C4 N1 C1 C2 -16.95(14)
N1 C1 C2 C3 32.26(16)
C5 C1 C2 C3 -89.81(16)
C1 C2 C3 C4 -36.61(19)
C35 N1 C4 C3 -171.06(13)
C1 N1 C4 C3 -4.18(16)
C2 C3 C4 N1 25.24(18)
C6 N2 C5 O1 3.61(18)
C6 N2 C5 C1 -176.31(11)
N1 C1 C5 O1 -170.71(11)
C2 C1 C5 O1 -56.74(18)
N1 C1 C5 N2 9.22(17)
C2 C1 C5 N2 123.19(15)
C5 N2 C6 C8 -127.84(13)
C5 N2 C6 C7 101.24(17)
N2 C6 C7 O8 70.08(15)
C8 C6 C7 O8 -58.22(15)
C9 N3 C8 O2 6.92(18)
C9 N3 C8 C6 -172.22(10)
N2 C6 C8 O2 83.49(15)
C7 C6 C8 O2 -147.37(13)
N2 C6 C8 N3 -97.37(13)
C7 C6 C8 N3 31.78(16)
C8 N3 C9 C19 -98.94(14)
C8 N3 C9 C10 137.31(12)
N3 C9 C10 C11 -65.28(16)
C19 C9 C10 C11 169.03(11)
C9 C10 C11 C18 89.9(2)
C9 C10 C11 C12 -89.04(19)
C18 C11 C12 C13 -179.29(16)
C10 C11 C12 C13 -0.1(2)
C18 C11 C12 C17 0.49(16)
C10 C11 C12 C17 179.64(13)
C17 C12 C13 C14 -0.3(2)
C11 C12 C13 C14 179.47(15)
C12 C13 C14 C15 -0.7(2)
C13 C14 C15 C16 1.6(3)
C14 C15 C16 C17 -1.5(3)
C15 C16 C17 N8 -177.80(18)
C15 C16 C17 C12 0.5(3)
C18 N8 C17 C16 179.36(18)
C18 N8 C17 C12 0.82(19)
C13 C12 C17 C16 0.4(2)
C11 C12 C17 C16 -179.46(15)
C13 C12 C17 N8 179.04(13)
C11 C12 C17 N8 -0.78(16)
C17 N8 C18 C11 -0.5(2)
C12 C11 C18 N8 0.02(18)
C10 C11 C18 N8 -179.11(14)
C20 N4 C19 O3 3.6(2)
C20 N4 C19 C9 -171.94(12)
N3 C9 C19 O3 131.33(15)
C10 C9 C19 O3 -104.7(2)
N3 C9 C19 N4 -53.03(16)
C10 C9 C19 N4 70.95(18)
C19 N4 C20 C21 159.45(14)
C19 N4 C20 C25 -77.79(19)
N4 C20 C21 C22 -61.19(18)
C25 C20 C21 C22 176.62(13)
C20 C21 C22 C24 -56.0(2)
C20 C21 C22 C23 -177.89(16)
C26 N5 C25 O4 0.2(2)
C26 N5 C25 C20 176.57(13)
N4 C20 C25 O4 -37.6(2)
C21 C20 C25 O4 85.00(18)
N4 C20 C25 N5 146.08(14)
C21 C20 C25 N5 -91.32(16)
C25 N5 C26 C30 -56.11(18)
C25 N5 C26 C27 178.54(15)
N5 C26 C27 C29 70.3(2)
C30 C26 C27 C29 -52.2(2)
N5 C26 C27 C28 -164.23(16)
C30 C26 C27 C28 73.3(2)
C31 N6 C30 O5 4.3(2)
C31 N6 C30 C26 -177.73(12)
N5 C26 C30 O5 -41.97(18)
C27 C26 C30 O5 80.31(18)
N5 C26 C30 N6 140.06(13)
C27 C26 C30 N6 -97.66(16)
C30 N6 C31 C32 88.03(19)
C33 N7 C32 O6 0.3(3)
C33 N7 C32 C31 -177.58(14)
N6 C31 C32 O6 175.42(17)
N6 C31 C32 N7 -6.6(2)
C32 N7 C33 C34 127.88(18)
C32 N7 C33 C35 -112.16(16)
N7 C33 C34 O9 85.13(15)
C35 C33 C34 O9 -34.17(16)
C1 N1 C35 O7 0.36(18)
C4 N1 C35 O7 166.17(13)
C1 N1 C35 C33 176.25(10)
C4 N1 C35 C33 -17.93(18)
N7 C33 C35 O7 -11.04(18)
C34 C33 C35 O7 109.71(17)
N7 C33 C35 N1 173.07(11)
C34 C33 C35 N1 -66.17(17)
